data_2020470
loop_
_publ_author_name
'Seiler, Vanessa Kristina'
'H\"utzler, Wilhelm Maximilian'
'Bolte, Michael'

_publ_section_title
;
 Eight new crystal structures of 5-(hydroxymethyl)uracil, 5-carboxyuracil
 and 5-carboxy-2-thiouracil: insights into the hydrogen-bonded networks
 and the predominant conformations of the C5-bound residues
;
_journal_issue 5
_journal_name_full 'Acta Crystallographica Section C'
_journal_page_first 379
_journal_page_last 388
_journal_paper_doi 10.1107/S2053229616004861
_journal_volume 72
_journal_year 2016
_chemical_formula_iupac 'C5 H4 N2 O3 S, C2 H6 O S'
_chemical_formula_moiety 'C5 H4 N2 O3 S, C2 H6 O S'
_chemical_formula_sum 'C7 H10 N2 O4 S2'
_chemical_formula_weight 250.29
_chemical_name_systematic
;
4-Oxo-2-sulfanylidene-1,2,3,4-tetrahydropyrimidine-5-carboxylic acid
dimethyl sulfoxide monosolvate
;
_space_group_crystal_system triclinic
_space_group_IT_number 2
_space_group_name_Hall '-P 1'
_space_group_name_H-M_alt 'P -1'
_symmetry_space_group_name_Hall '-P 1'
_symmetry_space_group_name_H-M 'P -1'
_atom_sites_solution_hydrogens mixed
_audit_creation_method SHELXL-2014/7
_cell_angle_alpha 115.790(10)
_cell_angle_beta 95.753(11)
_cell_angle_gamma 95.791(10)
_cell_formula_units_Z 2
_cell_length_a 7.0475(9)
_cell_length_b 8.9534(12)
_cell_length_c 9.2802(13)
_cell_measurement_reflns_used 5472
_cell_measurement_temperature 173(2)
_cell_measurement_theta_max 26.10
_cell_measurement_theta_min 3.53
_cell_volume 517.72(13)
_computing_cell_refinement
;
X-AREA (Stoe & Cie, 2001)
;
_computing_data_collection
;
X-AREA (Stoe & Cie, 2001)
;
_computing_data_reduction
;
X-AREA (Stoe & Cie, 2001)
;
_computing_molecular_graphics
;
Mercury (Macrae <i>et al.</i>,  2008) and XP in SHELXTL-Plus (Sheldrick,
2008)
;
_computing_publication_material
;
publCIF (Westrip, 2010)
;
_computing_structure_refinement
;
SHELXL2014 (Sheldrick, 2015)
;
_computing_structure_solution
;
SHELXS97 (Sheldrick, 2008)
;
_diffrn_ambient_temperature 173(2)
_diffrn_measured_fraction_theta_full 0.993
_diffrn_measured_fraction_theta_max 0.988
_diffrn_measurement_device_type 'Stoe IPDS II two-circle'
_diffrn_measurement_method \w
_diffrn_radiation_type MoK\a
_diffrn_radiation_wavelength 0.71073
_diffrn_reflns_av_R_equivalents 0.0331
_diffrn_reflns_limit_h_max 8
_diffrn_reflns_limit_h_min -8
_diffrn_reflns_limit_k_max 10
_diffrn_reflns_limit_k_min -10
_diffrn_reflns_limit_l_max 11
_diffrn_reflns_limit_l_min -11
_diffrn_reflns_number 4538
_diffrn_reflns_theta_full 25.000
_diffrn_reflns_theta_max 25.813
_diffrn_reflns_theta_min 3.526
_exptl_absorpt_coefficient_mu 0.510
_exptl_absorpt_correction_T_max 1.000
_exptl_absorpt_correction_T_min 0.746
_exptl_absorpt_correction_type multi-scan
_exptl_absorpt_process_details
;
(X-AREA; Stoe & Cie, 2001)
;
_exptl_crystal_colour colourless
_exptl_crystal_density_diffrn 1.606
_exptl_crystal_description block
_exptl_crystal_F_000 260
_exptl_crystal_size_max 0.300
_exptl_crystal_size_mid 0.250
_exptl_crystal_size_min 0.150
_refine_diff_density_max 0.397
_refine_diff_density_min -0.229
_refine_ls_extinction_method none
_refine_ls_goodness_of_fit_ref 1.054
_refine_ls_hydrogen_treatment mixed
_refine_ls_matrix_type full
_refine_ls_number_parameters 147
_refine_ls_number_reflns 1976
_refine_ls_number_restraints 3
_refine_ls_restrained_S_all 1.053
_refine_ls_R_factor_all 0.0340
_refine_ls_R_factor_gt 0.0270
_refine_ls_shift/su_max 0.000
_refine_ls_shift/su_mean 0.000
_refine_ls_structure_factor_coef Fsqd
_refine_ls_weighting_details 'w=1/[\s^2^(Fo^2^)+(0.0370P)^2^+0.1288P] where P=(Fo^2^+2Fc^2^)/3'
_refine_ls_weighting_scheme calc
_refine_ls_wR_factor_gt 0.0675
_refine_ls_wR_factor_ref 0.0700
_reflns_number_gt 1703
_reflns_number_total 1976
_reflns_threshold_expression 'I > 2\s(I)'
_cod_data_source_file eg3200sup1.cif
_cod_data_source_block VI
_cod_depositor_comments 'Adding full bibliography for 2020465--2020472.cif.'
_cod_database_code 2020470
_cod_database_fobs_code 2020470
_shelx_space_group_comment
;
The symmetry employed for this shelxl refinement is uniquely defined
by the following loop, which should always be used as a source of
symmetry information in preference to the above space-group names.
They are only intended as comments.
;
_shelx_estimated_absorpt_t_min 0.862
_shelx_estimated_absorpt_t_max 0.927

loop_
_space_group_symop_operation_xyz
'x, y, z'
'-x, -y, -z'

loop_
_atom_site_type_symbol
_atom_site_label
_atom_site_fract_x
_atom_site_fract_y
_atom_site_fract_z
_atom_site_U_iso_or_equiv
_atom_site_adp_type
_atom_site_calc_flag
_atom_site_occupancy
N N1A 0.59088(19) 0.20626(17) 0.58016(17) 0.0190(3) Uani d 1
H H1A 0.486(2) 0.190(2) 0.619(2) 0.023 Uiso d 1
C C2A 0.7581(2) 0.16694(19) 0.63431(19) 0.0172(3) Uani d 1
S S21A 0.76313(6) 0.08217(5) 0.76181(5) 0.02329(13) Uani d 1
N N3A 0.91866(18) 0.20414(17) 0.57701(17) 0.0191(3) Uani d 1
H H3A 1.028(2) 0.190(2) 0.622(2) 0.023 Uiso d 1
C C4A 0.9224(2) 0.2689(2) 0.4674(2) 0.0195(3) Uani d 1
O O41A 1.07581(17) 0.29605(16) 0.42167(16) 0.0276(3) Uani d 1
C C5A 0.7396(2) 0.3040(2) 0.4134(2) 0.0198(3) Uani d 1
C C51A 0.7227(3) 0.3754(2) 0.2961(2) 0.0252(4) Uani d 1
O O51A 0.57451(19) 0.41422(17) 0.25516(17) 0.0325(3) Uani d 1
O O52A 0.8826(2) 0.39130(18) 0.23516(17) 0.0325(3) Uani d 1
H H52A 0.969(3) 0.360(3) 0.277(3) 0.039 Uiso d 1
C C6A 0.5815(2) 0.27235(19) 0.47463(19) 0.0187(3) Uani d 1
H H6A 0.4615 0.2975 0.4422 0.022 Uiso calc 1
S S1X 0.35729(5) 0.25809(5) 0.89806(5) 0.01963(12) Uani d 1
O O11X 0.27606(15) 0.17703(15) 0.71689(14) 0.0231(3) Uani d 1
C C11X 0.2801(3) 0.1028(2) 0.9612(2) 0.0292(4) Uani d 1
H H1XA 0.1411 0.0631 0.9236 0.044 Uiso calc 1
H H1XB 0.3063 0.1520 1.0798 0.044 Uiso calc 1
H H1XC 0.3504 0.0080 0.9148 0.044 Uiso calc 1
C C12X 0.2052(2) 0.4063(2) 0.9970(2) 0.0242(4) Uani d 1
H H2XA 0.2178 0.4964 0.9638 0.036 Uiso calc 1
H H2XB 0.2436 0.4542 1.1147 0.036 Uiso calc 1
H H2XC 0.0706 0.3499 0.9669 0.036 Uiso calc 1

loop_
_atom_site_aniso_label
_atom_site_aniso_U_11
_atom_site_aniso_U_22
_atom_site_aniso_U_33
_atom_site_aniso_U_12
_atom_site_aniso_U_13
_atom_site_aniso_U_23
N1A 0.0131(6) 0.0245(7) 0.0213(7) 0.0031(5) 0.0023(5) 0.0121(6)
C2A 0.0143(7) 0.0163(7) 0.0190(8) 0.0006(6) 0.0002(6) 0.0071(6)
S21A 0.0185(2) 0.0291(2) 0.0289(2) 0.00175(16) 0.00037(17) 0.0202(2)
N3A 0.0123(6) 0.0235(7) 0.0232(7) 0.0031(5) 0.0015(5) 0.0123(6)
C4A 0.0181(8) 0.0175(8) 0.0202(8) 0.0015(6) 0.0045(6) 0.0060(7)
O41A 0.0220(6) 0.0330(7) 0.0316(7) 0.0046(5) 0.0109(5) 0.0165(6)
C5A 0.0215(8) 0.0185(8) 0.0178(8) 0.0020(6) 0.0006(6) 0.0074(7)
C51A 0.0323(9) 0.0217(8) 0.0198(9) 0.0002(7) 0.0026(7) 0.0088(7)
O51A 0.0356(7) 0.0371(7) 0.0305(7) 0.0059(6) -0.0022(6) 0.0220(6)
O52A 0.0388(8) 0.0384(8) 0.0288(7) 0.0062(6) 0.0116(6) 0.0217(6)
C6A 0.0176(7) 0.0184(7) 0.0181(8) 0.0030(6) -0.0011(6) 0.0070(7)
S1X 0.01389(19) 0.0265(2) 0.0205(2) 0.00437(15) 0.00238(15) 0.01223(17)
O11X 0.0148(5) 0.0362(7) 0.0191(6) 0.0045(5) 0.0016(5) 0.0134(5)
C11X 0.0338(9) 0.0280(9) 0.0302(10) 0.0053(8) -0.0005(8) 0.0181(8)
C12X 0.0228(8) 0.0256(8) 0.0265(9) 0.0075(7) 0.0058(7) 0.0127(7)

loop_
_atom_type_symbol
_atom_type_description
_atom_type_scat_dispersion_real
_atom_type_scat_dispersion_imag
_atom_type_scat_source
C C 0.0033 0.0016 'International Tables Vol C Tables 4.2.6.8 and 6.1.1.4'
H H 0.0000 0.0000 'International Tables Vol C Tables 4.2.6.8 and 6.1.1.4'
N N 0.0061 0.0033 'International Tables Vol C Tables 4.2.6.8 and 6.1.1.4'
O O 0.0106 0.0060 'International Tables Vol C Tables 4.2.6.8 and 6.1.1.4'
S S 0.1246 0.1234 'International Tables Vol C Tables 4.2.6.8 and 6.1.1.4'

loop_
_geom_angle_atom_site_label_1
_geom_angle_atom_site_label_2
_geom_angle_atom_site_label_3
_geom_angle
C6A N1A C2A 123.20(14)
C6A N1A H1A 119.0(13)
C2A N1A H1A 117.8(13)
N3A C2A N1A 115.25(14)
N3A C2A S21A 122.94(12)
N1A C2A S21A 121.81(12)
C2A N3A C4A 125.63(13)
C2A N3A H3A 114.8(13)
C4A N3A H3A 119.4(13)
O41A C4A N3A 120.45(14)
O41A C4A C5A 123.73(15)
N3A C4A C5A 115.81(14)
C6A C5A C4A 118.48(15)
C6A C5A C51A 119.91(14)
C4A C5A C51A 121.60(15)
O51A C51A O52A 121.60(16)
O51A C51A C5A 123.16(16)
O52A C51A C5A 115.22(15)
C51A O52A H52A 108.5(17)
N1A C6A C5A 121.57(14)
N1A C6A H6A 119.2
C5A C6A H6A 119.2
O11X S1X C12X 106.23(8)
O11X S1X C11X 104.29(8)
C12X S1X C11X 98.50(9)
S1X C11X H1XA 109.5
S1X C11X H1XB 109.5
H1XA C11X H1XB 109.5
S1X C11X H1XC 109.5
H1XA C11X H1XC 109.5
H1XB C11X H1XC 109.5
S1X C12X H2XA 109.5
S1X C12X H2XB 109.5
H2XA C12X H2XB 109.5
S1X C12X H2XC 109.5
H2XA C12X H2XC 109.5
H2XB C12X H2XC 109.5

loop_
_geom_bond_atom_site_label_1
_geom_bond_atom_site_label_2
_geom_bond_distance
N1A C6A 1.346(2)
N1A C2A 1.372(2)
N1A H1A 0.883(15)
C2A N3A 1.369(2)
C2A S21A 1.6600(16)
N3A C4A 1.374(2)
N3A H3A 0.886(15)
C4A O41A 1.239(2)
C4A C5A 1.449(2)
C5A C6A 1.359(2)
C5A C51A 1.485(2)
C51A O51A 1.210(2)
C51A O52A 1.332(2)
O52A H52A 0.825(16)
C6A H6A 0.9500
S1X O11X 1.5306(12)
S1X C12X 1.7823(17)
S1X C11X 1.7871(18)
C11X H1XA 0.9800
C11X H1XB 0.9800
C11X H1XC 0.9800
C12X H2XA 0.9800
C12X H2XB 0.9800
C12X H2XC 0.9800

loop_
_geom_hbond_atom_site_label_D
_geom_hbond_atom_site_label_H
_geom_hbond_atom_site_label_A
_geom_hbond_site_symmetry_A
_geom_hbond_distance_DH
_geom_hbond_distance_HA
_geom_hbond_distance_DA
_geom_hbond_angle_DHA
N1A H1A O11X . 0.883(15) 1.829(15) 2.7087(17) 174.1(19)
N3A H3A O11X 1_655 0.886(15) 1.915(15) 2.7983(18) 175.2(19)
O52A H52A O41A . 0.825(16) 1.804(18) 2.5738(19) 155(2)

loop_
_geom_torsion_atom_site_label_1
_geom_torsion_atom_site_label_2
_geom_torsion_atom_site_label_3
_geom_torsion_atom_site_label_4
_geom_torsion
C6A N1A C2A N3A 1.8(2)
C6A N1A C2A S21A -178.80(12)
N1A C2A N3A C4A -3.0(2)
S21A C2A N3A C4A 177.66(13)
C2A N3A C4A O41A -179.03(15)
C2A N3A C4A C5A 1.8(2)
O41A C4A C5A C6A -178.59(16)
N3A C4A C5A C6A 0.5(2)
O41A C4A C5A C51A 0.4(3)
N3A C4A C5A C51A 179.53(15)
C6A C5A C51A O51A 3.0(3)
C4A C5A C51A O51A -176.02(17)
C6A C5A C51A O52A -175.72(15)
C4A C5A C51A O52A 5.3(2)
C2A N1A C6A C5A 0.4(2)
C4A C5A C6A N1A -1.6(2)
C51A C5A C6A N1A 179.42(15)
